data_7235312
loop_
_publ_author_name
'Lu, Yuhua'
'Bolokowicz, Andrew. J.'
'Reeb, Sarah A.'
'Wiseman, Joshua D.'
'Wheeler, Kraig A.'

_publ_section_title
;
 Chiral transmission to crystal photodimerizations of leucine--methionine
 quasiracemic assemblies
;
_journal_issue 16
_journal_name_full 'RSC Advances'
_journal_page_first 8125
_journal_paper_doi 10.1039/c3ra47270a
_journal_volume 4
_journal_year 2014
_chemical_formula_moiety 'C15 H19 N O6 S'
_chemical_formula_sum 'C15 H19 N O6 S'
_chemical_formula_weight 341.37
_space_group_crystal_system triclinic
_space_group_IT_number 2
_space_group_name_Hall '-P 1'
_space_group_name_H-M_alt 'P -1'
_atom_sites_solution_hydrogens geom
_audit_creation_method SHELXL-2013
_cell_angle_alpha 97.853(11)
_cell_angle_beta 103.477(8)
_cell_angle_gamma 100.941(8)
_cell_formula_units_Z 2
_cell_length_a 7.0252(15)
_cell_length_b 8.1514(16)
_cell_length_c 14.875(3)
_cell_measurement_reflns_used 2665
_cell_measurement_temperature 296(2)
_cell_measurement_theta_max 64.076
_cell_measurement_theta_min 3.111
_cell_volume 798.6(3)
_computing_cell_refinement APEX2
_computing_data_collection 'APEX2 (Bruker, 2010)'
_computing_data_reduction
;
SAINT (Bruker, 2008) and XPREP (Bruker, 2008)
;
_computing_molecular_graphics 'XSEED (Barbour, 2001)'
_computing_publication_material 'XSEED (Barbour, 2001)'
_computing_structure_refinement 'SHELXL-2013 (Sheldrick, 2013)'
_computing_structure_solution 'SHELXL-2013 (Sheldrick, 2013)'
_diffrn_ambient_temperature 296(2)
_diffrn_detector_area_resol_mean 8.33
_diffrn_measured_fraction_theta_full 0.929
_diffrn_measured_fraction_theta_max 0.925
_diffrn_measurement_device_type 'Bruker APEXII CCD'
_diffrn_measurement_method 'phi and omega scans'
_diffrn_radiation_monochromator graphite
_diffrn_radiation_source 'fine-focus sealed tube'
_diffrn_radiation_type CuK\a
_diffrn_radiation_wavelength 1.54178
_diffrn_reflns_av_R_equivalents 0.1137
_diffrn_reflns_av_unetI/netI 0.0846
_diffrn_reflns_Laue_measured_fraction_full 0.929
_diffrn_reflns_Laue_measured_fraction_max 0.925
_diffrn_reflns_limit_h_max 8
_diffrn_reflns_limit_h_min -8
_diffrn_reflns_limit_k_max 9
_diffrn_reflns_limit_k_min -9
_diffrn_reflns_limit_l_max 17
_diffrn_reflns_limit_l_min -17
_diffrn_reflns_number 14209
_diffrn_reflns_point_group_measured_fraction_full 0.929
_diffrn_reflns_point_group_measured_fraction_max 0.925
_diffrn_reflns_theta_full 67.679
_diffrn_reflns_theta_max 67.971
_diffrn_reflns_theta_min 3.111
_exptl_absorpt_coefficient_mu 2.086
_exptl_absorpt_correction_T_max 0.939
_exptl_absorpt_correction_T_min 0.673
_exptl_absorpt_correction_type multi-scan
_exptl_absorpt_process_details 'SADABS (Bruker, 2010)'
_exptl_crystal_colour colorless
_exptl_crystal_density_diffrn 1.420
_exptl_crystal_description 'transparent plate'
_exptl_crystal_F_000 360
_exptl_crystal_size_max 0.19
_exptl_crystal_size_mid 0.16
_exptl_crystal_size_min 0.03
_refine_diff_density_max 0.412
_refine_diff_density_min -0.355
_refine_diff_density_rms 0.099
_refine_ls_extinction_method none
_refine_ls_goodness_of_fit_ref 1.093
_refine_ls_hydrogen_treatment constr
_refine_ls_matrix_type full
_refine_ls_number_parameters 274
_refine_ls_number_reflns 2700
_refine_ls_number_restraints 75
_refine_ls_restrained_S_all 1.079
_refine_ls_R_factor_all 0.2373
_refine_ls_R_factor_gt 0.1915
_refine_ls_shift/su_max 0.011
_refine_ls_shift/su_mean 0.002
_refine_ls_structure_factor_coef Fsqd
_refine_ls_weighting_details 'w=1/[\s^2^(Fo^2^)+(0.1688P)^2^+7.9708P] where P=(Fo^2^+2Fc^2^)/3'
_refine_ls_weighting_scheme calc
_refine_ls_wR_factor_gt 0.4683
_refine_ls_wR_factor_ref 0.4949
_reflns_Friedel_coverage 0.000
_reflns_number_gt 1689
_reflns_number_total 2700
_reflns_threshold_expression 'I > 2\s(I)'
_cod_data_source_file c3ra47270a.cif
_cod_data_source_block kaw114a
_cod_database_code 7235312
_shelx_space_group_comment
;
The symmetry employed for this shelxl refinement is uniquely defined
by the following loop, which should always be used as a source of
symmetry information in preference to the above space-group names.
They are only intended as comments.
;
_shelx_estimated_absorpt_t_min 0.673
_shelx_estimated_absorpt_t_max 0.939
_shelxl_version_number 2013-4

loop_
_space_group_symop_operation_xyz
'x, y, z'
'-x, -y, -z'

loop_
_atom_site_label
_atom_site_type_symbol
_atom_site_fract_x
_atom_site_fract_y
_atom_site_fract_z
_atom_site_U_iso_or_equiv
_atom_site_adp_type
_atom_site_occupancy
_atom_site_site_symmetry_order
_atom_site_calc_flag
_atom_site_refinement_flags_posn
_atom_site_refinement_flags_adp
_atom_site_refinement_flags_occupancy
_atom_site_disorder_assembly
_atom_site_disorder_group
S1 S 0.4725(7) 0.1946(5) 0.7794(4) 0.1062(18) Uani 1 1 d . . . . .
O1 O 1.1071(16) 1.1020(11) 1.2332(7) 0.089(3) Uani 1 1 d D . . . .
H20 H 1.1263 1.1955 1.2666 0.107 Uiso 1 1 calc DR U . . .
O2 O 0.8974(14) 1.2073(12) 1.1323(7) 0.084(3) Uani 1 1 d . . . . .
O3 O 0.9530(15) 0.4706(12) 0.7722(7) 0.090(3) Uani 1 1 d D . . . .
H21 H 1.0242 0.5672 0.7848 0.109 Uiso 1 1 calc DR U . . .
O4 O 0.7517(17) 0.5808(12) 0.6678(7) 0.096(3) Uani 1 1 d . . . . .
O5 O 0.480(2) 0.0689(17) 0.8371(12) 0.154(6) Uani 1 1 d . . . . .
O6 O 0.2874(19) 0.1952(16) 0.7135(11) 0.152(6) Uani 1 1 d . . . . .
N1 N 0.635(2) 0.1747(15) 0.7217(9) 0.095(4) Uani 1 1 d D . . . .
H22 H 0.7006 0.0973 0.7319 0.114 Uiso 1 1 calc DR U . . .
C1 C 0.990(2) 1.0969(15) 1.1564(10) 0.074(4) Uani 1 1 d . . . . .
C2 C 0.896(4) 0.897(4) 1.099(2) 0.063(10) Uani 0.40(3) 1 d . . P A 1
H2 H 0.9526 0.8118 1.1212 0.076 Uiso 0.40(3) 1 calc R U P A 1
C3 C 0.743(7) 0.856(5) 1.023(2) 0.075(12) Uani 0.40(3) 1 d . . P A 1
H3 H 0.6748 0.9379 1.0039 0.091 Uiso 0.40(3) 1 calc R U P A 1
C4 C 0.682(5) 0.687(4) 0.969(2) 0.063(8) Uani 0.40(3) 1 d D U P A 1
C5 C 0.548(5) 0.676(5) 0.881(2) 0.063(10) Uani 0.40(3) 1 d D U P A 1
H5 H 0.5045 0.7715 0.8648 0.076 Uiso 0.40(3) 1 calc R U P A 1
C6 C 0.480(5) 0.523(5) 0.819(2) 0.063(10) Uani 0.40(3) 1 d D U P A 1
H6 H 0.3920 0.5095 0.7596 0.075 Uiso 0.40(3) 1 calc R U P A 1
C7 C 0.5508(19) 0.3950(17) 0.8518(9) 0.068(3) Uani 1 1 d . U . . .
C8 C 0.671(8) 0.390(6) 0.927(4) 0.12(3) Uani 0.40(3) 1 d D U P A 1
H8 H 0.7111 0.2907 0.9393 0.146 Uiso 0.40(3) 1 calc R U P A 1
C9 C 0.738(6) 0.537(6) 0.989(3) 0.089(13) Uani 0.40(3) 1 d D U P A 1
H9 H 0.8242 0.5404 1.0471 0.106 Uiso 0.40(3) 1 calc R U P A 1
C10 C 0.799(2) 0.4597(17) 0.7026(9) 0.074(4) Uani 1 1 d . . . . .
C11 C 0.679(2) 0.2751(17) 0.6544(10) 0.081(4) Uani 1 1 d . . . . .
H11 H 0.5506 0.2837 0.6143 0.098 Uiso 1 1 calc R U . . .
C12 C 0.789(3) 0.195(2) 0.5910(11) 0.098(5) Uani 1 1 d . . . . .
H12A H 0.9149 0.1824 0.6304 0.118 Uiso 1 1 calc R U . . .
H12B H 0.7097 0.0814 0.5615 0.118 Uiso 1 1 calc R U . . .
C13 C 0.836(3) 0.283(2) 0.5162(11) 0.095(5) Uani 1 1 d . . . . .
H13 H 0.9112 0.3987 0.5485 0.113 Uiso 1 1 calc R U . . .
C14 C 0.981(4) 0.208(2) 0.4673(16) 0.150(9) Uani 1 1 d . . . . .
H14A H 0.9184 0.1744 0.4009 0.224 Uiso 1 1 calc R U . . .
H14B H 1.0102 0.1111 0.4928 0.224 Uiso 1 1 calc R U . . .
H14C H 1.1033 0.2927 0.4779 0.224 Uiso 1 1 calc R U . . .
C15 C 0.665(4) 0.306(3) 0.4453(13) 0.138(8) Uani 1 1 d . . . . .
H15A H 0.5767 0.1976 0.4162 0.207 Uiso 1 1 calc R U . . .
H15B H 0.7130 0.3592 0.3983 0.207 Uiso 1 1 calc R U . . .
H15C H 0.5941 0.3775 0.4748 0.207 Uiso 1 1 calc R U . . .
C2A C 1.018(3) 0.982(3) 1.0742(17) 0.075(8) Uani 0.60(3) 1 d . . P A 2
H2A H 1.0563 0.8805 1.0935 0.090 Uiso 0.60(3) 1 calc R U P A 2
C3A C 0.833(3) 0.933(3) 0.9871(16) 0.060(6) Uani 0.60(3) 1 d . . P A 2
H3A H 0.7332 0.9987 0.9943 0.072 Uiso 0.60(3) 1 calc R U P A 2
C4A C 0.732(3) 0.740(2) 0.9446(15) 0.047(5) Uani 0.60(3) 1 d D U P A 2
C5A C 0.574(4) 0.703(3) 0.8621(17) 0.054(6) Uani 0.60(3) 1 d D U P A 2
H5A H 0.5299 0.7902 0.8352 0.065 Uiso 0.60(3) 1 calc R U P A 2
C6A C 0.484(5) 0.536(3) 0.821(2) 0.096(15) Uani 0.60(3) 1 d D U P A 2
H6A H 0.3714 0.5146 0.7699 0.115 Uiso 0.60(3) 1 calc R U P A 2
C8A C 0.699(3) 0.441(3) 0.9410(16) 0.051(5) Uani 0.60(3) 1 d D U P A 2
H8A H 0.7397 0.3552 0.9702 0.061 Uiso 0.60(3) 1 calc R U P A 2
C9A C 0.780(3) 0.604(3) 0.9843(17) 0.063(6) Uani 0.60(3) 1 d D U P A 2
H9A H 0.8727 0.6261 1.0429 0.076 Uiso 0.60(3) 1 calc R U P A 2

loop_
_atom_site_aniso_label
_atom_site_aniso_U_11
_atom_site_aniso_U_22
_atom_site_aniso_U_33
_atom_site_aniso_U_23
_atom_site_aniso_U_13
_atom_site_aniso_U_12
S1 0.105(3) 0.068(2) 0.121(4) 0.032(2) 0.001(3) -0.013(2)
O1 0.133(9) 0.048(5) 0.063(6) -0.006(4) -0.004(6) 0.012(5)
O2 0.075(6) 0.069(6) 0.111(8) 0.001(5) 0.027(5) 0.030(5)
O3 0.083(6) 0.072(6) 0.090(7) -0.005(5) -0.009(6) 0.009(5)
O4 0.126(8) 0.064(6) 0.079(7) 0.012(5) 0.005(6) 0.007(6)
O5 0.162(13) 0.095(9) 0.194(15) 0.043(10) 0.041(11) -0.002(8)
O6 0.111(9) 0.097(9) 0.183(13) 0.042(9) -0.055(9) -0.026(7)
N1 0.129(11) 0.061(7) 0.099(9) 0.035(7) 0.036(9) 0.011(7)
C1 0.100(10) 0.038(7) 0.075(9) -0.008(6) 0.016(8) 0.022(7)
C2 0.049(17) 0.08(2) 0.09(2) 0.045(19) 0.052(17) 0.021(15)
C3 0.15(4) 0.06(2) 0.033(16) 0.020(15) 0.03(2) 0.06(2)
C4 0.074(18) 0.071(14) 0.054(11) 0.029(9) 0.035(11) 0.003(11)
C5 0.08(2) 0.075(12) 0.050(11) 0.024(9) 0.035(11) 0.018(11)
C6 0.064(19) 0.078(12) 0.057(12) 0.020(9) 0.030(12) 0.018(11)
C7 0.061(7) 0.080(8) 0.072(7) 0.026(6) 0.027(6) 0.017(6)
C8 0.16(4) 0.078(16) 0.097(16) 0.012(11) -0.03(2) 0.034(17)
C9 0.11(3) 0.071(14) 0.075(12) 0.025(10) 0.009(13) 0.010(13)
C10 0.081(9) 0.062(8) 0.064(8) 0.016(7) -0.002(7) 0.006(7)
C11 0.095(10) 0.059(8) 0.069(8) 0.000(7) -0.003(8) 0.008(7)
C12 0.132(14) 0.082(11) 0.071(9) -0.008(8) 0.016(9) 0.029(10)
C13 0.137(14) 0.081(11) 0.067(9) 0.009(8) 0.032(10) 0.022(10)
C14 0.25(3) 0.074(12) 0.143(17) -0.006(12) 0.087(19) 0.049(15)
C15 0.18(2) 0.147(19) 0.087(13) 0.006(12) 0.020(14) 0.075(16)
C2A 0.059(13) 0.057(13) 0.092(17) 0.005(12) 0.006(12) -0.001(10)
C3A 0.084(15) 0.046(11) 0.060(13) 0.007(10) 0.022(12) 0.039(11)
C4A 0.041(9) 0.041(8) 0.071(11) 0.012(7) 0.025(8) 0.024(6)
C5A 0.051(10) 0.038(8) 0.078(12) 0.019(8) 0.018(9) 0.014(7)
C6A 0.11(2) 0.041(9) 0.106(19) 0.019(9) -0.02(2) 0.009(9)
C8A 0.042(9) 0.044(9) 0.076(13) 0.014(8) 0.025(9) 0.020(7)
C9A 0.060(11) 0.044(9) 0.084(11) 0.015(8) 0.006(9) 0.021(7)

loop_
_atom_type_symbol
_atom_type_description
_atom_type_scat_dispersion_real
_atom_type_scat_dispersion_imag
_atom_type_scat_source
C C 0.0181 0.0091 'International Tables Vol C Tables 4.2.6.8 and 6.1.1.4'
H H 0.0000 0.0000 'International Tables Vol C Tables 4.2.6.8 and 6.1.1.4'
N N 0.0311 0.0180 'International Tables Vol C Tables 4.2.6.8 and 6.1.1.4'
O O 0.0492 0.0322 'International Tables Vol C Tables 4.2.6.8 and 6.1.1.4'
S S 0.3331 0.5567 'International Tables Vol C Tables 4.2.6.8 and 6.1.1.4'

loop_
_geom_angle_atom_site_label_1
_geom_angle_atom_site_label_2
_geom_angle_atom_site_label_3
_geom_angle
_geom_angle_site_symmetry_1
_geom_angle_site_symmetry_3
O5 S1 O6 120.4(9) . .
O5 S1 N1 105.4(9) . .
O6 S1 N1 107.9(9) . .
O5 S1 C7 108.6(8) . .
O6 S1 C7 106.0(8) . .
N1 S1 C7 108.0(6) . .
C1 O1 H20 109.5 . .
C10 O3 H21 109.5 . .
C11 N1 S1 125.2(11) . .
C11 N1 H22 117.4 . .
S1 N1 H22 117.4 . .
O1 C1 O2 127.6(12) . .
O1 C1 C2A 115.2(14) . .
O2 C1 C2A 113.1(15) . .
O1 C1 C2 110.9(15) . .
O2 C1 C2 118.0(16) . .
C3 C2 C1 122(3) . .
C3 C2 H2 118.8 . .
C1 C2 H2 118.8 . .
C2 C3 C4 121(3) . .
C2 C3 H3 119.6 . .
C4 C3 H3 119.6 . .
C9 C4 C5 117(2) . .
C9 C4 C3 131(3) . .
C5 C4 C3 112(3) . .
C6 C5 C4 120(2) . .
C6 C5 H5 120.1 . .
C4 C5 H5 120.1 . .
C7 C6 C5 114(2) . .
C7 C6 H6 123.0 . .
C5 C6 H6 123.0 . .
C8 C7 C6 132(3) . .
C6A C7 C8A 112.7(17) . .
C8 C7 S1 110(2) . .
C6 C7 S1 117.9(16) . .
C6A C7 S1 120.9(14) . .
C8A C7 S1 126.2(13) . .
C7 C8 C9 115(3) . .
C7 C8 H8 122.6 . .
C9 C8 H8 122.6 . .
C8 C9 C4 122(3) . .
C8 C9 H9 118.8 . .
C4 C9 H9 118.8 . .
O4 C10 O3 125.5(13) . .
O4 C10 C11 118.9(12) . .
O3 C10 C11 115.3(12) . .
N1 C11 C12 112.7(13) . .
N1 C11 C10 111.8(11) . .
C12 C11 C10 110.1(13) . .
N1 C11 H11 107.3 . .
C12 C11 H11 107.3 . .
C10 C11 H11 107.3 . .
C13 C12 C11 117.7(14) . .
C13 C12 H12A 107.9 . .
C11 C12 H12A 107.9 . .
C13 C12 H12B 107.9 . .
C11 C12 H12B 107.9 . .
H12A C12 H12B 107.2 . .
C15 C13 C12 116.7(18) . .
C15 C13 C14 109.8(15) . .
C12 C13 C14 113.2(15) . .
C15 C13 H13 105.4 . .
C12 C13 H13 105.4 . .
C14 C13 H13 105.4 . .
C13 C14 H14A 109.5 . .
C13 C14 H14B 109.5 . .
H14A C14 H14B 109.5 . .
C13 C14 H14C 109.5 . .
H14A C14 H14C 109.5 . .
H14B C14 H14C 109.5 . .
C13 C15 H15A 109.5 . .
C13 C15 H15B 109.5 . .
H15A C15 H15B 109.5 . .
C13 C15 H15C 109.5 . .
H15A C15 H15C 109.5 . .
H15B C15 H15C 109.5 . .
C1 C2A C3A 114.0(17) . .
C1 C2A C3A 118.0(16) . 2_777
C3A C2A C3A 92.0(18) . 2_777
C1 C2A H2A 110.5 . .
C3A C2A H2A 110.5 . .
C3A C2A H2A 110.5 2_777 .
C2A C3A C4A 120.3(17) . .
C2A C3A C2A 88.0(18) . 2_777
C4A C3A C2A 112.3(16) . 2_777
C2A C3A H3A 111.4 . .
C4A C3A H3A 111.4 . .
C2A C3A H3A 111.4 2_777 .
C9A C4A C5A 117.2(16) . .
C9A C4A C3A 125.1(17) . .
C5A C4A C3A 117.6(15) . .
C6A C5A C4A 119.5(17) . .
C6A C5A H5A 120.2 . .
C4A C5A H5A 120.2 . .
C5A C6A C7 124(2) . .
C5A C6A H6A 117.8 . .
C7 C6A H6A 117.8 . .
C9A C8A C7 122.6(18) . .
C9A C8A H8A 118.7 . .
C7 C8A H8A 118.7 . .
C8A C9A C4A 122.5(18) . .
C8A C9A H9A 118.7 . .
C4A C9A H9A 118.7 . .

loop_
_geom_bond_atom_site_label_1
_geom_bond_atom_site_label_2
_geom_bond_distance
_geom_bond_site_symmetry_2
S1 O5 1.425(14) .
S1 O6 1.436(12) .
S1 N1 1.596(15) .
S1 C7 1.741(15) .
O1 C1 1.233(15) .
O1 H20 0.8200 .
O2 C1 1.250(15) .
O3 C10 1.289(15) .
O3 H21 0.8200 .
O4 C10 1.241(15) .
N1 C11 1.429(17) .
N1 H22 0.8600 .
C1 C2A 1.51(3) .
C1 C2 1.66(4) .
C2 C3 1.32(4) .
C2 H2 0.9300 .
C3 C4 1.43(4) .
C3 H3 0.9300 .
C4 C9 1.40(3) .
C4 C5 1.40(2) .
C5 C6 1.37(2) .
C5 H5 0.9300 .
C6 C7 1.34(4) .
C6 H6 0.9300 .
C7 C8 1.25(5) .
C7 C6A 1.42(3) .
C7 C8A 1.43(3) .
C8 C9 1.34(3) .
C8 H8 0.9300 .
C9 H9 0.9300 .
C10 C11 1.560(18) .
C11 C12 1.51(2) .
C11 H11 0.9800 .
C12 C13 1.47(2) .
C12 H12A 0.9700 .
C12 H12B 0.9700 .
C13 C15 1.46(2) .
C13 C14 1.55(3) .
C13 H13 0.9800 .
C14 H14A 0.9600 .
C14 H14B 0.9600 .
C14 H14C 0.9600 .
C15 H15A 0.9600 .
C15 H15B 0.9600 .
C15 H15C 0.9600 .
C2A C3A 1.55(3) .
C2A C3A 1.66(4) 2_777
C2A H2A 0.9800 .
C3A C4A 1.57(3) .
C3A C2A 1.66(4) 2_777
C3A H3A 0.9800 .
C4A C9A 1.39(2) .
C4A C5A 1.40(2) .
C5A C6A 1.37(2) .
C5A H5A 0.9300 .
C6A H6A 0.9300 .
C8A C9A 1.35(3) .
C8A H8A 0.9300 .
C9A H9A 0.9300 .

loop_
_geom_torsion_atom_site_label_1
_geom_torsion_atom_site_label_2
_geom_torsion_atom_site_label_3
_geom_torsion_atom_site_label_4
_geom_torsion
_geom_torsion_site_symmetry_1
_geom_torsion_site_symmetry_4
O5 S1 N1 C11 180.0(12) . .
O6 S1 N1 C11 50.1(13) . .
C7 S1 N1 C11 -64.1(13) . .
O1 C1 C2 C3 169(3) . .
O2 C1 C2 C3 8(3) . .
C2A C1 C2 C3 -86(3) . .
C1 C2 C3 C4 172(3) . .
C2 C3 C4 C9 11(6) . .
C2 C3 C4 C5 -167(3) . .
C9 C4 C5 C6 -1(2) . .
C3 C4 C5 C6 178(3) . .
C4 C5 C6 C7 1(2) . .
C5 C6 C7 C8 -2(5) . .
C5 C6 C7 C6A -15(58) . .
C5 C6 C7 C8A -6(3) . .
C5 C6 C7 S1 179.4(14) . .
O5 S1 C7 C8 29(3) . .
O6 S1 C7 C8 159(3) . .
N1 S1 C7 C8 -85(3) . .
O5 S1 C7 C6 -153(2) . .
O6 S1 C7 C6 -22(2) . .
N1 S1 C7 C6 94(2) . .
O5 S1 C7 C6A -154(2) . .
O6 S1 C7 C6A -23(2) . .
N1 S1 C7 C6A 93(2) . .
O5 S1 C7 C8A 33.0(17) . .
O6 S1 C7 C8A 163.7(15) . .
N1 S1 C7 C8A -80.9(15) . .
C6 C7 C8 C9 3(7) . .
C6A C7 C8 C9 3(7) . .
C8A C7 C8 C9 14(8) . .
S1 C7 C8 C9 -179(3) . .
C7 C8 C9 C4 -2(6) . .
C5 C4 C9 C8 1(5) . .
C3 C4 C9 C8 -177(4) . .
S1 N1 C11 C12 -162.6(11) . .
S1 N1 C11 C10 72.8(16) . .
O4 C10 C11 N1 -136.8(15) . .
O3 C10 C11 N1 48.8(18) . .
O4 C10 C11 C12 97.1(16) . .
O3 C10 C11 C12 -77.3(16) . .
N1 C11 C12 C13 177.6(14) . .
C10 C11 C12 C13 -56.8(18) . .
C11 C12 C13 C15 -61(2) . .
C11 C12 C13 C14 169.8(15) . .
O1 C1 C2A C3A 161.4(17) . .
O2 C1 C2A C3A -39(2) . .
C2 C1 C2A C3A 67(2) . .
O1 C1 C2A C3A -92(2) . 2_777
O2 C1 C2A C3A 67(2) . 2_777
C2 C1 C2A C3A 174(3) . 2_777
C1 C2A C3A C4A -123.2(19) . .
C3A C2A C3A C4A 115(2) 2_777 .
C1 C2A C3A C2A 122(2) . 2_777
C3A C2A C3A C2A 0.000(1) 2_777 2_777
C2A C3A C4A C9A 7(3) . .
C2A C3A C4A C9A 108(2) 2_777 .
C2A C3A C4A C5A -176(2) . .
C2A C3A C4A C5A -75(2) 2_777 .
C9A C4A C5A C6A -4.1(18) . .
C3A C4A C5A C6A 178(2) . .
C4A C5A C6A C7 -6(3) . .
C8 C7 C6A C5A 15(5) . .
C6 C7 C6A C5A -178(100) . .
C8A C7 C6A C5A 11(4) . .
S1 C7 C6A C5A -163.0(18) . .
C8 C7 C8A C9A -179(12) . .
C6 C7 C8A C9A -8(3) . .
C6A C7 C8A C9A -7(3) . .
S1 C7 C8A C9A 166.5(17) . .
C7 C8A C9A C4A -2(3) . .
C5A C4A C9A C8A 8(3) . .
C3A C4A C9A C8A -175(2) . .
